data_4022908
loop_
_publ_author_name
'Li-Ping Zhang'
'Yong-Min Liang'
'Xiu-Cheng Wei'
'Dong-Liang Cheng'

_publ_section_title
;
 A New Unusual Natural Pigment from Selaginella sinensis
 and Its Noticeable Physicochemical Properties
;
_journal_name_full 'Journal of Organic Chemistry'
_journal_page_first 3921
_journal_page_last 3924
_journal_paper_doi 10.1021/jo0701177
_journal_volume 72
_journal_year 2007
_chemical_formula_sum 'C38 H32 O5'
_chemical_formula_weight 568.64
_chemical_name_systematic
; 
 ? 
;
_space_group_IT_number 2
_symmetry_cell_setting triclinic
_symmetry_space_group_name_Hall '-P 1'
_symmetry_space_group_name_H-M 'P -1'
_atom_sites_solution_hydrogens geom
_atom_sites_solution_primary direct
_atom_sites_solution_secondary difmap
_audit_creation_method SHELXL-97
_cell_angle_alpha 103.72(1)
_cell_angle_beta 95.62(2)
_cell_angle_gamma 108.65(1)
_cell_formula_units_Z 2
_cell_length_a 9.882(2)
_cell_length_b 11.409(2)
_cell_length_c 14.987(3)
_cell_measurement_reflns_used 29
_cell_measurement_temperature 296(2)
_cell_measurement_theta_max 21.10
_cell_measurement_theta_min 2.71
_cell_volume 1527.46(59)
_computing_cell_refinement 'Siemens XSCANS'
_computing_data_collection 'Siemens XSCANS'
_computing_data_reduction 'Siemens SHELXTL'
_computing_molecular_graphics 'Siemens SHELXTL'
_computing_publication_material 'Siemens SHELXTL'
_computing_structure_refinement 'SHELXL-97 (Sheldrick, 1997)'
_computing_structure_solution 'SHELXS-97 (Sheldrick, 1990)'
_diffrn_ambient_temperature 296(2)
_diffrn_measured_fraction_theta_full 0.992
_diffrn_measured_fraction_theta_max 0.992
_diffrn_measurement_device_type 'Siemens P4'
_diffrn_measurement_method '\w scans'
_diffrn_radiation_monochromator graphite
_diffrn_radiation_source 'normal-focus sealed tube'
_diffrn_radiation_type MoK\a
_diffrn_radiation_wavelength 0.71073
_diffrn_reflns_av_R_equivalents 0.0111
_diffrn_reflns_av_sigmaI/netI 0.0369
_diffrn_reflns_limit_h_max 11
_diffrn_reflns_limit_h_min 0
_diffrn_reflns_limit_k_max 12
_diffrn_reflns_limit_k_min -13
_diffrn_reflns_limit_l_max 18
_diffrn_reflns_limit_l_min -18
_diffrn_reflns_number 6180
_diffrn_reflns_theta_full 25.50
_diffrn_reflns_theta_max 25.50
_diffrn_reflns_theta_min 1.42
_diffrn_standards_decay_% 1.62
_diffrn_standards_interval_count 97
_diffrn_standards_number 3
_exptl_absorpt_coefficient_mu 0.081
_exptl_absorpt_correction_type none
_exptl_crystal_density_diffrn 1.236
_exptl_crystal_density_method 'not measured'
_exptl_crystal_F_000 600
_exptl_crystal_size_max 0.56
_exptl_crystal_size_mid 0.48
_exptl_crystal_size_min 0.46
_refine_diff_density_max 0.138
_refine_diff_density_min -0.142
_refine_diff_density_rms 0.027
_refine_ls_extinction_coef 0.0216(15)
_refine_ls_extinction_expression Fc^*^=kFc[1+0.001xFc^2^\l^3^/sin(2\q)]^-1/4^
_refine_ls_extinction_method SHELXL
_refine_ls_goodness_of_fit_ref 0.921
_refine_ls_hydrogen_treatment constr
_refine_ls_matrix_type full
_refine_ls_number_parameters 393
_refine_ls_number_reflns 5629
_refine_ls_number_restraints 0
_refine_ls_restrained_S_all 0.921
_refine_ls_R_factor_all 0.0649
_refine_ls_R_factor_gt 0.0369
_refine_ls_shift/su_max 0.000
_refine_ls_shift/su_mean 0.000
_refine_ls_structure_factor_coef Fsqd
_refine_ls_weighting_details 'calc w=1/[\s^2^(Fo^2^)+(0.0510P)^2^+0.0000P] where P=(Fo^2^+2Fc^2^)/3'
_refine_ls_weighting_scheme calc
_refine_ls_wR_factor_gt 0.0885
_refine_ls_wR_factor_ref 0.0951
_reflns_number_gt 3514
_reflns_number_total 5629
_reflns_threshold_expression >2sigma(I)
_cod_data_source_file jo0701177si20070301_103340.cif
_cod_data_source_block y2038
_cod_depositor_comments
;
The following automatic conversions were performed:
'_symmetry_cell_setting' value 'Triclinic' changed to 'triclinic'
according to '/home/saulius/struct/CIF-dictionaries/cif_core.dic'
dictionary named 'cif_core.dic' version 2.4.1 from 2010-06-29.

Automatic conversion script
Id: cif_fix_enum 1527 2010-12-29 10:47:43Z saulius 
;
_cod_database_code 4022908

loop_
_symmetry_equiv_pos_as_xyz
'x, y, z'
'-x, -y, -z'

loop_
_atom_site_label
_atom_site_type_symbol
_atom_site_fract_x
_atom_site_fract_y
_atom_site_fract_z
_atom_site_U_iso_or_equiv
_atom_site_adp_type
_atom_site_occupancy
_atom_site_symmetry_multiplicity
_atom_site_calc_flag
_atom_site_refinement_flags
O1 O 0.82534(14) 1.01734(12) 0.72755(8) 0.0721(4) Uani 1 1 d .
O2 O 0.38851(14) 0.20435(11) 0.14654(8) 0.0701(4) Uani 1 1 d .
O3 O 0.71716(15) 1.09604(12) 0.15043(10) 0.0832(4) Uani 1 1 d .
O4 O 0.05133(13) 0.67535(12) 0.52626(9) 0.0741(4) Uani 1 1 d .
O5 O -0.00805(15) 0.62287(14) -0.17247(9) 0.0862(4) Uani 1 1 d .
C1 C 0.78434(16) 0.84364(15) 0.48127(11) 0.0503(4) Uani 1 1 d .
H1 H 0.8112 0.8589 0.4261 0.060 Uiso 1 1 calc R
C2 C 0.82775(17) 0.94580(15) 0.56182(11) 0.0532(4) Uani 1 1 d .
H2 H 0.8826 1.0283 0.5606 0.064 Uiso 1 1 calc R
C3 C 0.78896(17) 0.92421(16) 0.64392(11) 0.0512(4) Uani 1 1 d .
C4 C 0.70737(18) 0.80092(17) 0.64460(12) 0.0565(4) Uani 1 1 d .
H4 H 0.6803 0.7862 0.6998 0.068 Uiso 1 1 calc R
C5 C 0.66589(17) 0.69976(16) 0.56409(11) 0.0522(4) Uani 1 1 d .
H5 H 0.6128 0.6171 0.5660 0.063 Uiso 1 1 calc R
C6 C 0.70204(16) 0.71909(14) 0.47994(10) 0.0445(4) Uani 1 1 d .
C7 C 0.65371(16) 0.61072(14) 0.39200(10) 0.0439(4) Uani 1 1 d .
C8 C 0.69763(18) 0.50517(16) 0.38391(12) 0.0567(4) Uani 1 1 d .
H8 H 0.7572 0.5015 0.4344 0.068 Uiso 1 1 calc R
C9 C 0.65416(19) 0.40582(15) 0.30208(12) 0.0579(4) Uani 1 1 d .
H9 H 0.6849 0.3362 0.2987 0.069 Uiso 1 1 calc R
C10 C 0.56637(17) 0.40676(14) 0.22512(11) 0.0475(4) Uani 1 1 d .
C11 C 0.52136(16) 0.51265(13) 0.23123(10) 0.0421(4) Uani 1 1 d .
C12 C 0.56400(15) 0.61380(13) 0.31496(10) 0.0407(3) Uani 1 1 d .
C13 C 0.42991(17) 0.51989(14) 0.15344(11) 0.0467(4) Uani 1 1 d .
C14 C 0.35506(18) 0.53347(14) 0.09199(11) 0.0501(4) Uani 1 1 d .
C15 C 0.26351(17) 0.55761(15) 0.02393(10) 0.0489(4) Uani 1 1 d .
C16 C 0.2313(2) 0.66877(17) 0.04484(12) 0.0660(5) Uani 1 1 d .
H16 H 0.2714 0.7284 0.1033 0.079 Uiso 1 1 calc R
C17 C 0.1414(2) 0.69415(18) -0.01848(13) 0.0688(5) Uani 1 1 d .
H17 H 0.1209 0.7697 -0.0024 0.083 Uiso 1 1 calc R
C18 C 0.08271(18) 0.60765(18) -0.10490(12) 0.0601(5) Uani 1 1 d .
C19 C 0.1166(2) 0.49832(18) -0.12791(13) 0.0713(5) Uani 1 1 d .
H19 H 0.0789 0.4405 -0.1873 0.086 Uiso 1 1 calc R
C20 C 0.2056(2) 0.47243(16) -0.06476(12) 0.0654(5) Uani 1 1 d .
H20 H 0.2270 0.3974 -0.0816 0.078 Uiso 1 1 calc R
C21 C 0.50687(15) 0.72162(13) 0.32282(10) 0.0394(3) Uani 1 1 d .
C22 C 0.55846(15) 0.81633(13) 0.28051(10) 0.0402(3) Uani 1 1 d .
C23 C 0.49491(16) 0.91383(13) 0.27858(10) 0.0460(4) Uani 1 1 d .
H23 H 0.4165 0.9133 0.3083 0.055 Uiso 1 1 calc R
C24 C 0.54496(18) 1.00455(15) 0.23560(11) 0.0526(4) Uani 1 1 d .
H24 H 0.4996 1.0645 0.2352 0.063 Uiso 1 1 calc R
C25 C 0.66861(19) 1.01171(15) 0.18941(11) 0.0564(4) Uani 1 1 d .
C26 C 0.73215(18) 0.91442(15) 0.19115(11) 0.0550(4) Uani 1 1 d .
H26 H 0.8117 0.9157 0.1624 0.066 Uiso 1 1 calc R
C27 C 0.67978(17) 0.82253(14) 0.23295(10) 0.0482(4) Uani 1 1 d .
H27 H 0.7228 0.7607 0.2314 0.058 Uiso 1 1 calc R
C28 C 0.38852(15) 0.71476(13) 0.37755(10) 0.0403(4) Uani 1 1 d .
C29 C 0.40197(17) 0.81029(14) 0.45756(11) 0.0504(4) Uani 1 1 d .
H29 H 0.4865 0.8829 0.4770 0.061 Uiso 1 1 calc R
C30 C 0.29263(17) 0.80080(15) 0.50968(11) 0.0529(4) Uani 1 1 d .
H30 H 0.3047 0.8659 0.5640 0.064 Uiso 1 1 calc R
C31 C 0.16631(17) 0.69486(15) 0.48086(11) 0.0499(4) Uani 1 1 d .
C32 C 0.15002(18) 0.59909(16) 0.40017(11) 0.0590(5) Uani 1 1 d .
H32 H 0.0637 0.5283 0.3795 0.071 Uiso 1 1 calc R
C33 C 0.26045(17) 0.60765(15) 0.35014(11) 0.0520(4) Uani 1 1 d .
H33 H 0.2494 0.5409 0.2972 0.062 Uiso 1 1 calc R
C34 C 0.9083(2) 1.14459(18) 0.73096(15) 0.0831(6) Uani 1 1 d .
H34A H 0.9988 1.1467 0.7118 0.100 Uiso 1 1 calc R
H34B H 0.9273 1.1994 0.7937 0.100 Uiso 1 1 calc R
H34C H 0.8556 1.1745 0.6897 0.100 Uiso 1 1 calc R
C35 C 0.5174(2) 0.29623(15) 0.13787(11) 0.0588(5) Uani 1 1 d .
H35A H 0.4997 0.3260 0.0839 0.071 Uiso 1 1 calc R
H35B H 0.5918 0.2582 0.1297 0.071 Uiso 1 1 calc R
C36 C 0.3295(3) 0.0981(2) 0.06526(15) 0.1092(8) Uani 1 1 d .
H36A H 0.3031 0.1273 0.0134 0.131 Uiso 1 1 calc R
H36B H 0.2448 0.0361 0.0754 0.131 Uiso 1 1 calc R
H36C H 0.4006 0.0588 0.0518 0.131 Uiso 1 1 calc R
C37 C 0.0649(2) 0.7661(2) 0.61196(12) 0.0748(6) Uani 1 1 d .
H37A H 0.1426 0.7677 0.6566 0.090 Uiso 1 1 calc R
H37B H -0.0244 0.7424 0.6349 0.090 Uiso 1 1 calc R
H37C H 0.0859 0.8501 0.6027 0.090 Uiso 1 1 calc R
C38 C -0.0603(2) 0.7256(2) -0.14854(16) 0.0964(7) Uani 1 1 d .
H38A H -0.1081 0.7194 -0.0962 0.116 Uiso 1 1 calc R
H38B H -0.1280 0.7211 -0.2009 0.116 Uiso 1 1 calc R
H38C H 0.0197 0.8062 -0.1323 0.116 Uiso 1 1 calc R

loop_
_atom_site_aniso_label
_atom_site_aniso_U_11
_atom_site_aniso_U_22
_atom_site_aniso_U_33
_atom_site_aniso_U_23
_atom_site_aniso_U_13
_atom_site_aniso_U_12
O1 0.0787(9) 0.0658(8) 0.0648(8) 0.0043(7) 0.0106(7) 0.0275(7)
O2 0.0820(9) 0.0582(7) 0.0546(7) 0.0049(6) 0.0125(6) 0.0127(7)
O3 0.0967(10) 0.0714(9) 0.1027(10) 0.0565(8) 0.0337(8) 0.0307(8)
O4 0.0581(8) 0.0881(9) 0.0702(8) 0.0114(7) 0.0284(7) 0.0216(7)
O5 0.0751(9) 0.0946(10) 0.0776(9) 0.0285(8) -0.0207(7) 0.0227(8)
C1 0.0474(9) 0.0568(10) 0.0484(10) 0.0217(8) 0.0059(8) 0.0166(8)
C2 0.0479(10) 0.0487(10) 0.0605(11) 0.0183(9) 0.0029(8) 0.0140(8)
C3 0.0461(10) 0.0570(10) 0.0518(10) 0.0102(9) 0.0037(8) 0.0255(8)
C4 0.0562(10) 0.0687(12) 0.0521(10) 0.0237(9) 0.0156(8) 0.0258(9)
C5 0.0500(10) 0.0524(10) 0.0584(11) 0.0228(9) 0.0117(8) 0.0182(8)
C6 0.0392(9) 0.0496(9) 0.0496(9) 0.0192(8) 0.0049(7) 0.0194(7)
C7 0.0416(9) 0.0444(9) 0.0512(9) 0.0213(7) 0.0098(7) 0.0168(7)
C8 0.0592(11) 0.0568(10) 0.0650(11) 0.0275(9) 0.0055(9) 0.0295(9)
C9 0.0674(11) 0.0504(10) 0.0732(12) 0.0261(9) 0.0189(10) 0.0360(9)
C10 0.0556(10) 0.0437(9) 0.0540(10) 0.0202(8) 0.0215(8) 0.0240(8)
C11 0.0444(9) 0.0407(8) 0.0468(9) 0.0175(7) 0.0143(7) 0.0172(7)
C12 0.0406(8) 0.0386(8) 0.0489(9) 0.0184(7) 0.0131(7) 0.0165(7)
C13 0.0542(10) 0.0423(9) 0.0475(9) 0.0133(7) 0.0136(8) 0.0206(8)
C14 0.0542(10) 0.0481(9) 0.0480(9) 0.0140(8) 0.0124(8) 0.0172(8)
C15 0.0483(9) 0.0532(10) 0.0415(9) 0.0147(8) 0.0066(7) 0.0128(8)
C16 0.0748(13) 0.0738(12) 0.0458(10) 0.0044(9) -0.0033(9) 0.0350(11)
C17 0.0741(13) 0.0719(12) 0.0624(12) 0.0141(10) 0.0015(10) 0.0355(10)
C18 0.0497(10) 0.0656(12) 0.0551(11) 0.0219(9) -0.0041(8) 0.0082(9)
C19 0.0800(14) 0.0630(12) 0.0512(11) 0.0075(9) -0.0104(10) 0.0124(11)
C20 0.0789(13) 0.0540(10) 0.0550(11) 0.0107(9) 0.0034(10) 0.0190(10)
C21 0.0372(8) 0.0392(8) 0.0404(8) 0.0090(7) 0.0017(7) 0.0150(7)
C22 0.0386(8) 0.0384(8) 0.0443(8) 0.0122(7) 0.0043(7) 0.0153(7)
C23 0.0448(9) 0.0429(9) 0.0523(9) 0.0140(7) 0.0058(7) 0.0187(7)
C24 0.0598(11) 0.0431(9) 0.0610(10) 0.0206(8) 0.0046(9) 0.0239(8)
C25 0.0642(11) 0.0480(10) 0.0578(10) 0.0238(8) 0.0074(9) 0.0158(9)
C26 0.0564(10) 0.0583(10) 0.0612(11) 0.0277(9) 0.0195(8) 0.0245(9)
C27 0.0502(10) 0.0493(9) 0.0544(10) 0.0202(8) 0.0119(8) 0.0253(8)
C28 0.0415(9) 0.0387(8) 0.0445(9) 0.0144(7) 0.0061(7) 0.0179(7)
C29 0.0433(9) 0.0434(9) 0.0578(10) 0.0053(8) 0.0066(8) 0.0138(7)
C30 0.0532(10) 0.0545(10) 0.0476(9) 0.0033(8) 0.0085(8) 0.0229(9)
C31 0.0469(10) 0.0581(10) 0.0497(10) 0.0173(8) 0.0134(8) 0.0222(8)
C32 0.0481(10) 0.0530(10) 0.0619(11) 0.0070(9) 0.0135(9) 0.0053(8)
C33 0.0512(10) 0.0449(9) 0.0509(10) 0.0044(7) 0.0105(8) 0.0117(8)
C34 0.0711(13) 0.0720(14) 0.0881(15) -0.0019(11) 0.0023(11) 0.0230(11)
C35 0.0803(13) 0.0516(10) 0.0585(11) 0.0211(8) 0.0285(9) 0.0336(10)
C36 0.131(2) 0.0872(16) 0.0712(14) -0.0100(12) -0.0086(14) 0.0200(15)
C37 0.0681(12) 0.1075(16) 0.0624(12) 0.0206(11) 0.0242(10) 0.0482(12)
C38 0.0702(14) 0.1163(19) 0.1150(19) 0.0608(16) -0.0004(13) 0.0345(14)

loop_
_atom_type_symbol
_atom_type_description
_atom_type_scat_dispersion_real
_atom_type_scat_dispersion_imag
_atom_type_scat_source
C C 0.0033 0.0016 'International Tables Vol C Tables 4.2.6.8 and 6.1.1.4'
H H 0.0000 0.0000 'International Tables Vol C Tables 4.2.6.8 and 6.1.1.4'
O O 0.0106 0.0060 'International Tables Vol C Tables 4.2.6.8 and 6.1.1.4'

loop_
_geom_angle_atom_site_label_1
_geom_angle_atom_site_label_2
_geom_angle_atom_site_label_3
_geom_angle
C3 O1 C34 118.24(15)
C35 O2 C36 112.31(15)
C31 O4 C37 118.25(14)
C18 O5 C38 118.34(16)
C2 C1 C6 122.19(15)
C2 C1 H1 118.9
C6 C1 H1 118.9
C3 C2 C1 119.39(15)
C3 C2 H2 120.3
C1 C2 H2 120.3
O1 C3 C2 124.60(16)
O1 C3 C4 115.80(15)
C2 C3 C4 119.60(15)
C5 C4 C3 120.46(15)
C5 C4 H4 119.8
C3 C4 H4 119.8
C4 C5 C6 121.14(15)
C4 C5 H5 119.4
C6 C5 H5 119.4
C1 C6 C5 117.21(15)
C1 C6 C7 121.40(14)
C5 C6 C7 121.39(14)
C8 C7 C12 118.37(14)
C8 C7 C6 121.05(14)
C12 C7 C6 120.57(13)
C9 C8 C7 120.91(15)
C9 C8 H8 119.5
C7 C8 H8 119.5
C10 C9 C8 121.86(14)
C10 C9 H9 119.1
C8 C9 H9 119.1
C9 C10 C11 118.37(14)
C9 C10 C35 120.91(14)
C11 C10 C35 120.71(14)
C10 C11 C12 120.08(14)
C10 C11 C13 121.23(14)
C12 C11 C13 118.69(13)
C7 C12 C11 120.41(13)
C7 C12 C21 119.96(13)
C11 C12 C21 119.56(13)
C14 C13 C11 175.94(16)
C13 C14 C15 175.40(17)
C16 C15 C20 117.65(16)
C16 C15 C14 120.32(14)
C20 C15 C14 122.03(16)
C15 C16 C17 121.89(16)
C15 C16 H16 119.1
C17 C16 H16 119.1
C18 C17 C16 119.63(18)
C18 C17 H17 120.2
C16 C17 H17 120.2
O5 C18 C17 124.41(18)
O5 C18 C19 116.25(17)
C17 C18 C19 119.34(17)
C18 C19 C20 121.14(17)
C18 C19 H19 119.4
C20 C19 H19 119.4
C19 C20 C15 120.31(17)
C19 C20 H20 119.8
C15 C20 H20 119.8
C22 C21 C28 123.49(12)
C22 C21 C12 121.78(13)
C28 C21 C12 114.72(12)
C21 C22 C27 121.03(13)
C21 C22 C23 122.91(13)
C27 C22 C23 116.05(13)
C24 C23 C22 122.25(15)
C24 C23 H23 118.9
C22 C23 H23 118.9
C23 C24 C25 121.43(15)
C23 C24 H24 119.3
C25 C24 H24 119.3
O3 C25 C26 121.47(17)
O3 C25 C24 122.11(16)
C26 C25 C24 116.42(14)
C27 C26 C25 121.77(16)
C27 C26 H26 119.1
C25 C26 H26 119.1
C26 C27 C22 122.05(14)
C26 C27 H27 119.0
C22 C27 H27 119.0
C29 C28 C33 117.73(14)
C29 C28 C21 122.19(13)
C33 C28 C21 120.05(13)
C28 C29 C30 121.64(15)
C28 C29 H29 119.2
C30 C29 H29 119.2
C31 C30 C29 119.73(15)
C31 C30 H30 120.1
C29 C30 H30 120.1
O4 C31 C30 124.88(14)
O4 C31 C32 115.67(15)
C30 C31 C32 119.45(15)
C33 C32 C31 120.46(15)
C33 C32 H32 119.8
C31 C32 H32 119.8
C32 C33 C28 120.95(14)
C32 C33 H33 119.5
C28 C33 H33 119.5
O1 C34 H34A 109.5
O1 C34 H34B 109.5
H34A C34 H34B 109.5
O1 C34 H34C 109.5
H34A C34 H34C 109.5
H34B C34 H34C 109.5
O2 C35 C10 107.97(13)
O2 C35 H35A 110.1
C10 C35 H35A 110.1
O2 C35 H35B 110.1
C10 C35 H35B 110.1
H35A C35 H35B 108.4
O2 C36 H36A 109.5
O2 C36 H36B 109.5
H36A C36 H36B 109.5
O2 C36 H36C 109.5
H36A C36 H36C 109.5
H36B C36 H36C 109.5
O4 C37 H37A 109.5
O4 C37 H37B 109.5
H37A C37 H37B 109.5
O4 C37 H37C 109.5
H37A C37 H37C 109.5
H37B C37 H37C 109.5
O5 C38 H38A 109.5
O5 C38 H38B 109.5
H38A C38 H38B 109.5
O5 C38 H38C 109.5
H38A C38 H38C 109.5
H38B C38 H38C 109.5

loop_
_geom_bond_atom_site_label_1
_geom_bond_atom_site_label_2
_geom_bond_distance
O1 C3 1.3657(19)
O1 C34 1.406(2)
O2 C35 1.4074(19)
O2 C36 1.415(2)
O3 C25 1.2342(18)
O4 C31 1.3656(18)
O4 C37 1.409(2)
O5 C18 1.366(2)
O5 C38 1.412(2)
C1 C2 1.382(2)
C1 C6 1.388(2)
C1 H1 0.9300
C2 C3 1.377(2)
C2 H2 0.9300
C3 C4 1.383(2)
C4 C5 1.377(2)
C4 H4 0.9300
C5 C6 1.392(2)
C5 H5 0.9300
C6 C7 1.490(2)
C7 C8 1.389(2)
C7 C12 1.400(2)
C8 C9 1.378(2)
C8 H8 0.9300
C9 C10 1.378(2)
C9 H9 0.9300
C10 C11 1.4018(19)
C10 C35 1.496(2)
C11 C12 1.408(2)
C11 C13 1.439(2)
C12 C21 1.4947(19)
C13 C14 1.195(2)
C14 C15 1.431(2)
C15 C16 1.377(2)
C15 C20 1.386(2)
C16 C17 1.380(2)
C16 H16 0.9300
C17 C18 1.367(2)
C17 H17 0.9300
C18 C19 1.369(2)
C19 C20 1.376(2)
C19 H19 0.9300
C20 H20 0.9300
C21 C22 1.3659(19)
C21 C28 1.485(2)
C22 C27 1.445(2)
C22 C23 1.4461(19)
C23 C24 1.335(2)
C23 H23 0.9300
C24 C25 1.452(2)
C24 H24 0.9300
C25 C26 1.443(2)
C26 C27 1.337(2)
C26 H26 0.9300
C27 H27 0.9300
C28 C29 1.378(2)
C28 C33 1.391(2)
C29 C30 1.386(2)
C29 H29 0.9300
C30 C31 1.374(2)
C30 H30 0.9300
C31 C32 1.380(2)
C32 C33 1.375(2)
C32 H32 0.9300
C33 H33 0.9300
C34 H34A 0.9600
C34 H34B 0.9600
C34 H34C 0.9600
C35 H35A 0.9700
C35 H35B 0.9700
C36 H36A 0.9600
C36 H36B 0.9600
C36 H36C 0.9600
C37 H37A 0.9600
C37 H37B 0.9600
C37 H37C 0.9600
C38 H38A 0.9600
C38 H38B 0.9600
C38 H38C 0.9600

loop_
_geom_torsion_atom_site_label_1
_geom_torsion_atom_site_label_2
_geom_torsion_atom_site_label_3
_geom_torsion_atom_site_label_4
_geom_torsion
C6 C1 C2 C3 0.2(2)
C34 O1 C3 C2 -0.1(2)
C34 O1 C3 C4 179.99(15)
C1 C2 C3 O1 -179.93(14)
C1 C2 C3 C4 0.0(2)
O1 C3 C4 C5 -179.49(14)
C2 C3 C4 C5 0.6(2)
C3 C4 C5 C6 -1.4(2)
C2 C1 C6 C5 -0.9(2)
C2 C1 C6 C7 178.73(14)
C4 C5 C6 C1 1.5(2)
C4 C5 C6 C7 -178.15(14)
C1 C6 C7 C8 118.46(17)
C5 C6 C7 C8 -61.9(2)
C1 C6 C7 C12 -60.8(2)
C5 C6 C7 C12 118.89(16)
C12 C7 C8 C9 0.0(2)
C6 C7 C8 C9 -179.21(15)
C7 C8 C9 C10 0.2(3)
C8 C9 C10 C11 0.2(2)
C8 C9 C10 C35 -178.39(16)
C9 C10 C11 C12 -0.9(2)
C35 C10 C11 C12 177.68(14)
C9 C10 C11 C13 179.88(14)
C35 C10 C11 C13 -1.5(2)
C8 C7 C12 C11 -0.8(2)
C6 C7 C12 C11 178.49(13)
C8 C7 C12 C21 176.19(13)
C6 C7 C12 C21 -4.6(2)
C10 C11 C12 C7 1.2(2)
C13 C11 C12 C7 -179.57(13)
C10 C11 C12 C21 -175.74(13)
C13 C11 C12 C21 3.5(2)
C10 C11 C13 C14 -174(2)
C12 C11 C13 C14 7(2)
C11 C13 C14 C15 -22(4)
C13 C14 C15 C16 16(2)
C13 C14 C15 C20 -165(2)
C20 C15 C16 C17 1.9(3)
C14 C15 C16 C17 -178.84(16)
C15 C16 C17 C18 -0.5(3)
C38 O5 C18 C17 -8.5(3)
C38 O5 C18 C19 172.44(17)
C16 C17 C18 O5 179.61(16)
C16 C17 C18 C19 -1.4(3)
O5 C18 C19 C20 -179.16(16)
C17 C18 C19 C20 1.7(3)
C18 C19 C20 C15 -0.3(3)
C16 C15 C20 C19 -1.5(3)
C14 C15 C20 C19 179.23(16)
C7 C12 C21 C22 107.35(16)
C11 C12 C21 C22 -75.68(18)
C7 C12 C21 C28 -74.20(17)
C11 C12 C21 C28 102.78(15)
C28 C21 C22 C27 176.20(13)
C12 C21 C22 C27 -5.5(2)
C28 C21 C22 C23 -5.1(2)
C12 C21 C22 C23 173.24(13)
C21 C22 C23 C24 -178.85(14)
C27 C22 C23 C24 -0.1(2)
C22 C23 C24 C25 -1.1(2)
C23 C24 C25 O3 -179.07(16)
C23 C24 C25 C26 1.1(2)
O3 C25 C26 C27 -179.75(16)
C24 C25 C26 C27 0.1(2)
C25 C26 C27 C22 -1.3(2)
C21 C22 C27 C26 -179.93(15)
C23 C22 C27 C26 1.3(2)
C22 C21 C28 C29 -62.2(2)
C12 C21 C28 C29 119.39(15)
C22 C21 C28 C33 119.73(16)
C12 C21 C28 C33 -58.69(18)
C33 C28 C29 C30 0.3(2)
C21 C28 C29 C30 -177.87(14)
C28 C29 C30 C31 -1.0(2)
C37 O4 C31 C30 -3.9(2)
C37 O4 C31 C32 176.36(15)
C29 C30 C31 O4 -179.76(15)
C29 C30 C31 C32 0.0(2)
O4 C31 C32 C33 -178.56(15)
C30 C31 C32 C33 1.7(2)
C31 C32 C33 C28 -2.4(3)
C29 C28 C33 C32 1.4(2)
C21 C28 C33 C32 179.59(14)
C36 O2 C35 C10 177.26(16)
C9 C10 C35 O2 87.47(18)
C11 C10 C35 O2 -91.12(17)

loop_
_cod_related_entry_id
_cod_related_entry_database
_cod_related_entry_code
1 ChemSpider 17597246
